data_2217732
loop_
_publ_author_name
'Gayathri, D.'
'Velmurugan, D.'
'Kumar, R. Ranjith'
'Perumal, S.'
'Ravikumar, K.'

_publ_section_title
;
 3-[(<i>E</i>)-4-Methoxybenzylidene]-1-methylpiperidin-4-one
;
_journal_coeditor_code BT2673
_journal_issue 3
_journal_name_full 'Acta Crystallographica Section E'
_journal_page_first o552
_journal_paper_doi 10.1107/S1600536808003280
_journal_volume 64
_journal_year 2008
_chemical_formula_iupac 'C14 H17 N O2'
_chemical_formula_moiety 'C14 H17 N O2'
_chemical_formula_sum 'C14 H17 N O2'
_chemical_formula_weight 231.29
_chemical_name_systematic
;
3-[(E)-4-Methoxybenzylidene]-1-methylpiperidin-4-one
;
_space_group_IT_number 19
_symmetry_cell_setting orthorhombic
_symmetry_space_group_name_Hall 'P 2ac 2ab'
_symmetry_space_group_name_H-M 'P 21 21 21'
_atom_sites_solution_hydrogens geom
_atom_sites_solution_primary direct
_atom_sites_solution_secondary difmap
_audit_creation_method SHELXL-97
_cell_angle_alpha 90.00
_cell_angle_beta 90.00
_cell_angle_gamma 90.00
_cell_formula_units_Z 4
_cell_length_a 7.5212(7)
_cell_length_b 12.4097(11)
_cell_length_c 13.5062(12)
_cell_measurement_reflns_used 861
_cell_measurement_temperature 293(2)
_cell_measurement_theta_max 25.00
_cell_measurement_theta_min 2.23
_cell_volume 1260.6(2)
_computing_cell_refinement 'SAINT (Bruker, 2001)'
_computing_data_collection 'SMART (Bruker, 2001)'
_computing_data_reduction 'SAINT (Bruker, 2001)'
_computing_molecular_graphics 'PLATON (Spek, 2003)'
_computing_publication_material 'SHELXL97 (Sheldrick, 2008) and PARST (Nardelli, 1995)'
_computing_structure_refinement 'SHELXL97 (Sheldrick, 2008)'
_computing_structure_solution 'SHELXS97 (Sheldrick, 2008)'
_diffrn_ambient_temperature 293(2)
_diffrn_measured_fraction_theta_full 0.998
_diffrn_measured_fraction_theta_max 0.976
_diffrn_measurement_device 'Bruker SMART APEX'
_diffrn_measurement_device_type 'Bruker SMART CCD area-detector'
_diffrn_measurement_method \w
_diffrn_radiation_monochromator graphite
_diffrn_radiation_source 'fine-focus sealed tube'
_diffrn_radiation_type MoK\a
_diffrn_radiation_wavelength 0.71073
_diffrn_reflns_av_R_equivalents 0.0190
_diffrn_reflns_av_sigmaI/netI 0.0136
_diffrn_reflns_limit_h_max 9
_diffrn_reflns_limit_h_min -9
_diffrn_reflns_limit_k_max 16
_diffrn_reflns_limit_k_min -16
_diffrn_reflns_limit_l_max 17
_diffrn_reflns_limit_l_min -17
_diffrn_reflns_number 10874
_diffrn_reflns_theta_full 25.00
_diffrn_reflns_theta_max 28.07
_diffrn_reflns_theta_min 2.23
_diffrn_standards_number 0
_exptl_absorpt_coefficient_mu 0.081
_exptl_absorpt_correction_type none
_exptl_crystal_colour 'pale yellow'
_exptl_crystal_density_diffrn 1.219
_exptl_crystal_density_method 'not measured'
_exptl_crystal_description block
_exptl_crystal_F_000 496
_exptl_crystal_size_max 0.24
_exptl_crystal_size_mid 0.22
_exptl_crystal_size_min 0.21
_refine_diff_density_max 0.277
_refine_diff_density_min -0.132
_refine_ls_abs_structure_details ' '
_refine_ls_extinction_method none
_refine_ls_goodness_of_fit_ref 1.112
_refine_ls_hydrogen_treatment constr
_refine_ls_matrix_type full
_refine_ls_number_parameters 156
_refine_ls_number_reflns 1729
_refine_ls_number_restraints 0
_refine_ls_restrained_S_all 1.112
_refine_ls_R_factor_all 0.0484
_refine_ls_R_factor_gt 0.0445
_refine_ls_shift/su_max 0.000
_refine_ls_shift/su_mean 0.000
_refine_ls_structure_factor_coef Fsqd
_refine_ls_weighting_details 'calc w=1/[\s^2^(Fo^2^)+(0.0830P)^2^+0.0611P] where P=(Fo^2^+2Fc^2^)/3'
_refine_ls_weighting_scheme calc
_refine_ls_wR_factor_gt 0.1238
_refine_ls_wR_factor_ref 0.1280
_reflns_number_gt 1577
_reflns_number_total 1729
_reflns_threshold_expression I>2\s(I)
_cod_data_source_file bt2673.cif
_cod_data_source_block I
_cod_database_code 2217732
_cod_database_fobs_code 2217732

loop_
_symmetry_equiv_pos_as_xyz
'x, y, z'
'-x+1/2, -y, z+1/2'
'-x, y+1/2, -z+1/2'
'x+1/2, -y+1/2, -z'

loop_
_atom_site_type_symbol
_atom_site_label
_atom_site_fract_x
_atom_site_fract_y
_atom_site_fract_z
_atom_site_U_iso_or_equiv
_atom_site_adp_type
_atom_site_calc_flag
_atom_site_refinement_flags
_atom_site_occupancy
C C1 -0.1137(5) 0.0252(2) 1.28219(18) 0.0864(8) Uani d . 1
H H1A -0.0039 0.0433 1.3144 0.130 Uiso calc R 1
H H1B -0.1816 -0.0218 1.3241 0.130 Uiso calc R 1
H H1C -0.1803 0.0898 1.2697 0.130 Uiso calc R 1
C C2 0.0338(4) -0.1243(2) 1.20225(17) 0.0802(7) Uani d . 1
H H2A -0.0149 -0.1685 1.2549 0.096 Uiso calc R 1
H H2B 0.1533 -0.1031 1.2210 0.096 Uiso calc R 1
C C3 0.0400(5) -0.18853(18) 1.1072(2) 0.0845(7) Uani d . 1
H H3A 0.1321 -0.2429 1.1131 0.101 Uiso calc R 1
H H3B -0.0725 -0.2257 1.0992 0.101 Uiso calc R 1
C C4 0.0749(4) -0.12308(16) 1.01586(16) 0.0697(6) Uani d . 1
C C5 0.0494(3) -0.00418(14) 1.02172(14) 0.0548(5) Uani d . 1
C C6 0.0120(3) 0.04524(15) 1.12177(14) 0.0558(4) Uani d . 1
H H6A 0.1232 0.0685 1.1512 0.067 Uiso calc R 1
H H6B -0.0622 0.1085 1.1130 0.067 Uiso calc R 1
C C7 0.0594(3) 0.05043(14) 0.93680(15) 0.0560(5) Uani d . 1
H H7 0.0790 0.0090 0.8805 0.067 Uiso calc R 1
C C8 0.0436(3) 0.16662(14) 0.91996(13) 0.0510(4) Uani d . 1
C C9 -0.0213(3) 0.20203(14) 0.82852(13) 0.0562(5) Uani d . 1
H H9 -0.0506 0.1515 0.7804 0.067 Uiso calc R 1
C C10 -0.0427(3) 0.30978(15) 0.80817(12) 0.0576(5) Uani d . 1
H H10 -0.0879 0.3314 0.7472 0.069 Uiso calc R 1
C C11 0.0031(2) 0.38597(14) 0.87840(13) 0.0511(4) Uani d . 1
C C12 0.0740(3) 0.35353(14) 0.96828(14) 0.0585(5) Uani d . 1
H H12 0.1079 0.4045 1.0151 0.070 Uiso calc R 1
C C13 0.0938(3) 0.24434(17) 0.98781(15) 0.0581(5) Uani d . 1
H H13 0.1422 0.2229 1.0481 0.070 Uiso calc R 1
C C14 0.0194(4) 0.57070(15) 0.92477(17) 0.0667(6) Uani d . 1
H H14A -0.0449 0.5570 0.9849 0.100 Uiso calc R 1
H H14B -0.0116 0.6407 0.8999 0.100 Uiso calc R 1
H H14C 0.1448 0.5681 0.9379 0.100 Uiso calc R 1
N N1 -0.0762(3) -0.02883(15) 1.18885(13) 0.0656(5) Uani d . 1
O O1 0.1230(4) -0.16737(12) 0.94008(14) 0.0993(7) Uani d . 1
O O2 -0.0251(2) 0.49113(10) 0.85323(10) 0.0627(4) Uani d . 1

loop_
_atom_site_aniso_label
_atom_site_aniso_U_11
_atom_site_aniso_U_22
_atom_site_aniso_U_33
_atom_site_aniso_U_12
_atom_site_aniso_U_13
_atom_site_aniso_U_23
C1 0.105(2) 0.0972(18) 0.0569(12) -0.0171(16) 0.0036(13) 0.0011(12)
C2 0.1040(18) 0.0634(11) 0.0731(13) -0.0072(14) -0.0128(14) 0.0222(11)
C3 0.1134(19) 0.0459(9) 0.0942(16) -0.0027(13) -0.0080(17) 0.0165(11)
C4 0.0965(15) 0.0404(8) 0.0723(12) 0.0031(10) -0.0171(13) -0.0023(9)
C5 0.0662(11) 0.0391(7) 0.0590(10) 0.0011(8) -0.0092(9) -0.0002(7)
C6 0.0660(11) 0.0464(8) 0.0551(9) -0.0030(8) -0.0093(9) 0.0009(7)
C7 0.0701(11) 0.0430(8) 0.0551(9) 0.0031(8) -0.0019(9) -0.0053(7)
C8 0.0603(10) 0.0433(8) 0.0493(8) 0.0005(8) 0.0021(8) 0.0001(6)
C9 0.0787(12) 0.0476(8) 0.0423(7) -0.0009(9) 0.0058(9) -0.0040(6)
C10 0.0793(12) 0.0538(9) 0.0397(7) 0.0015(10) 0.0022(9) 0.0058(7)
C11 0.0602(9) 0.0421(7) 0.0510(8) -0.0017(8) 0.0055(8) 0.0055(7)
C12 0.0744(11) 0.0443(9) 0.0568(10) -0.0085(9) -0.0103(9) -0.0004(7)
C13 0.0713(11) 0.0488(9) 0.0544(9) -0.0029(9) -0.0150(9) 0.0057(7)
C14 0.0878(14) 0.0414(8) 0.0708(12) -0.0001(10) 0.0100(12) -0.0005(8)
N1 0.0784(11) 0.0618(9) 0.0565(8) -0.0120(9) -0.0084(9) 0.0061(7)
O1 0.169(2) 0.0465(7) 0.0828(11) 0.0139(12) -0.0067(13) -0.0083(8)
O2 0.0866(10) 0.0415(6) 0.0600(7) -0.0016(7) -0.0008(8) 0.0077(5)

loop_
_atom_type_symbol
_atom_type_description
_atom_type_scat_dispersion_real
_atom_type_scat_dispersion_imag
_atom_type_scat_source
C C 0.0033 0.0000 'International Tables Vol C Tables 4.2.6.8 and 6.1.1.4'
H H 0.0000 0.0000 'International Tables Vol C Tables 4.2.6.8 and 6.1.1.4'
N N 0.0061 0.0000 'International Tables Vol C Tables 4.2.6.8 and 6.1.1.4'
O O 0.0106 0.0000 'International Tables Vol C Tables 4.2.6.8 and 6.1.1.4'

loop_
_geom_angle_atom_site_label_1
_geom_angle_atom_site_label_2
_geom_angle_atom_site_label_3
_geom_angle
N1 C1 H1A 109.5
N1 C1 H1B 109.5
H1A C1 H1B 109.5
N1 C1 H1C 109.5
H1A C1 H1C 109.5
H1B C1 H1C 109.5
N1 C2 C3 109.93(19)
N1 C2 H2A 109.7
C3 C2 H2A 109.7
N1 C2 H2B 109.7
C3 C2 H2B 109.7
H2A C2 H2B 108.2
C4 C3 C2 114.74(18)
C4 C3 H3A 108.6
C2 C3 H3A 108.6
C4 C3 H3B 108.6
C2 C3 H3B 108.6
H3A C3 H3B 107.6
O1 C4 C5 122.0(2)
O1 C4 C3 119.95(19)
C5 C4 C3 118.0(2)
C7 C5 C4 116.75(17)
C7 C5 C6 124.98(16)
C4 C5 C6 118.27(16)
N1 C6 C5 112.74(16)
N1 C6 H6A 109.0
C5 C6 H6A 109.0
N1 C6 H6B 109.0
C5 C6 H6B 109.0
H6A C6 H6B 107.8
C5 C7 C8 128.98(17)
C5 C7 H7 115.5
C8 C7 H7 115.5
C13 C8 C9 117.47(16)
C13 C8 C7 124.17(18)
C9 C8 C7 118.33(16)
C10 C9 C8 121.53(17)
C10 C9 H9 119.2
C8 C9 H9 119.2
C9 C10 C11 119.92(17)
C9 C10 H10 120.0
C11 C10 H10 120.0
O2 C11 C12 123.75(16)
O2 C11 C10 116.37(16)
C12 C11 C10 119.88(16)
C11 C12 C13 119.43(17)
C11 C12 H12 120.3
C13 C12 H12 120.3
C8 C13 C12 121.69(18)
C8 C13 H13 119.2
C12 C13 H13 119.2
O2 C14 H14A 109.5
O2 C14 H14B 109.5
H14A C14 H14B 109.5
O2 C14 H14C 109.5
H14A C14 H14C 109.5
H14B C14 H14C 109.5
C6 N1 C1 109.72(18)
C6 N1 C2 109.5(2)
C1 N1 C2 112.18(19)
C11 O2 C14 117.27(15)

loop_
_geom_bond_atom_site_label_1
_geom_bond_atom_site_label_2
_geom_bond_distance
C1 N1 1.456(3)
C1 H1A 0.9600
C1 H1B 0.9600
C1 H1C 0.9600
C2 N1 1.457(3)
C2 C3 1.511(4)
C2 H2A 0.9700
C2 H2B 0.9700
C3 C4 1.500(3)
C3 H3A 0.9700
C3 H3B 0.9700
C4 O1 1.217(3)
C4 C5 1.490(3)
C5 C7 1.334(3)
C5 C6 1.510(3)
C6 N1 1.451(3)
C6 H6A 0.9700
C6 H6B 0.9700
C7 C8 1.465(2)
C7 H7 0.9300
C8 C13 1.383(3)
C8 C9 1.399(3)
C9 C10 1.374(3)
C9 H9 0.9300
C10 C11 1.383(3)
C10 H10 0.9300
C11 O2 1.365(2)
C11 C12 1.385(3)
C12 C13 1.389(3)
C12 H12 0.9300
C13 H13 0.9300
C14 O2 1.421(3)
C14 H14A 0.9600
C14 H14B 0.9600
C14 H14C 0.9600

loop_
_geom_hbond_atom_site_label_D
_geom_hbond_atom_site_label_H
_geom_hbond_atom_site_label_A
_geom_hbond_site_symmetry_A
_geom_hbond_distance_DH
_geom_hbond_distance_HA
_geom_hbond_distance_DA
_geom_hbond_angle_DHA
C10 H10 O1 3_556 0.93 2.54 3.419(3) 156.9

loop_
_geom_torsion_atom_site_label_1
_geom_torsion_atom_site_label_2
_geom_torsion_atom_site_label_3
_geom_torsion_atom_site_label_4
_geom_torsion
N1 C2 C3 C4 46.7(3)
C2 C3 C4 O1 163.0(3)
C2 C3 C4 C5 -16.8(4)
O1 C4 C5 C7 8.4(4)
C3 C4 C5 C7 -171.8(2)
O1 C4 C5 C6 -172.5(3)
C3 C4 C5 C6 7.3(3)
C7 C5 C6 N1 151.3(2)
C4 C5 C6 N1 -27.8(3)
C4 C5 C7 C8 -178.6(2)
C6 C5 C7 C8 2.3(4)
C5 C7 C8 C13 30.6(4)
C5 C7 C8 C9 -151.3(2)
C13 C8 C9 C10 -3.1(3)
C7 C8 C9 C10 178.8(2)
C8 C9 C10 C11 1.1(3)
C9 C10 C11 O2 -178.8(2)
C9 C10 C11 C12 1.3(3)
O2 C11 C12 C13 178.5(2)
C10 C11 C12 C13 -1.7(3)
C9 C8 C13 C12 2.7(3)
C7 C8 C13 C12 -179.2(2)
C11 C12 C13 C8 -0.4(3)
C5 C6 N1 C1 -178.0(2)
C5 C6 N1 C2 58.5(2)
C3 C2 N1 C6 -68.5(3)
C3 C2 N1 C1 169.4(2)
C12 C11 O2 C14 -0.8(3)
C10 C11 O2 C14 179.37(19)

loop_
_cod_related_entry_id
_cod_related_entry_database
_cod_related_entry_code
1 ChemSpider 30655443
